data_1550852
loop_
_publ_author_name
'Arrowsmith, Merle'
'Schweizer, Julia I.'
'Heinz, Myron'
'H\"arterich, Marcel'
'Krummenacher, Ivo'
'Holthausen, Max C.'
'Braunschweig, Holger'

_publ_section_title
;
 Synthesis and reduction chemistry of mixed-Lewis-base-stabilised
 chloroborylenes
;
_journal_issue 19
_journal_name_full 'Chemical Science'
_journal_page_first 5095
_journal_page_last 5103
_journal_paper_doi 10.1039/C9SC01039D
_journal_volume 10
_journal_year 2019
_chemical_formula_moiety 'C26 H46 B Cl N P'
_chemical_formula_sum 'C26 H46 B Cl N P'
_chemical_formula_weight 449.87
_space_group_crystal_system monoclinic
_space_group_IT_number 14
_space_group_name_Hall '-P 2yn'
_space_group_name_H-M_alt 'P 1 21/n 1'
_symmetry_space_group_name_Hall '-P 2yn'
_symmetry_space_group_name_H-M 'P 1 21/n 1'
_atom_sites_solution_hydrogens geom
_audit_creation_method SHELXL-2014/7
_audit_update_record
;
2019-01-25 deposited with the CCDC.    2019-04-08 downloaded from the CCDC.
;
_cell_angle_alpha 90
_cell_angle_beta 117.084(6)
_cell_angle_gamma 90
_cell_formula_units_Z 4
_cell_length_a 15.725(2)
_cell_length_b 10.7595(14)
_cell_length_c 17.237(3)
_cell_measurement_reflns_used 4832
_cell_measurement_temperature 103(2)
_cell_measurement_theta_max 27.00
_cell_measurement_theta_min 2.31
_cell_volume 2596.6(7)
_computing_cell_refinement 'Saint+ ver. 7.68A (Bruker AXS)'
_computing_data_collection 'APEX2 ver. 2014.9 (Bruker AXS)'
_computing_data_reduction 'Saint+ ver. 7.68A (Bruker AXS)'
_computing_molecular_graphics 'ShelXLe (Huebschle et all, 2011)'
_computing_publication_material 'SHELXL-2014/6 (Sheldrick, 2014) '
_computing_structure_refinement 'SHELXL-2014/7 (Sheldrick, 2014)'
_computing_structure_solution 'SHELXT 2014/4 (Sheldrick, 2014)'
_diffrn_ambient_temperature 103(2)
_diffrn_measured_fraction_theta_full 1.000
_diffrn_measured_fraction_theta_max 1.000
_diffrn_measurement_device_type 'Bruker X8-APEX II'
_diffrn_measurement_method '\f and \w scans'
_diffrn_radiation_type MoK\a
_diffrn_radiation_wavelength 0.71073
_diffrn_reflns_av_R_equivalents 0.1226
_diffrn_reflns_av_unetI/netI 0.0874
_diffrn_reflns_Laue_measured_fraction_full 1.000
_diffrn_reflns_Laue_measured_fraction_max 1.000
_diffrn_reflns_limit_h_max 20
_diffrn_reflns_limit_h_min -20
_diffrn_reflns_limit_k_max 13
_diffrn_reflns_limit_k_min -13
_diffrn_reflns_limit_l_max 22
_diffrn_reflns_limit_l_min -15
_diffrn_reflns_number 39855
_diffrn_reflns_point_group_measured_fraction_full 1.000
_diffrn_reflns_point_group_measured_fraction_max 1.000
_diffrn_reflns_theta_full 26.000
_diffrn_reflns_theta_max 27.102
_diffrn_reflns_theta_min 1.456
_diffrn_source 'rotating-anode X-ray tube or sealed X-ray tube'
_exptl_absorpt_coefficient_mu 0.222
_exptl_absorpt_correction_T_max 0.7456
_exptl_absorpt_correction_T_min 0.4424
_exptl_absorpt_correction_type multi-scan
_exptl_absorpt_process_details sadabs
_exptl_crystal_colour yellow
_exptl_crystal_density_diffrn 1.151
_exptl_crystal_description block
_exptl_crystal_F_000 984
_exptl_crystal_size_max 0.590
_exptl_crystal_size_mid 0.213
_exptl_crystal_size_min 0.138
_refine_diff_density_max 0.542
_refine_diff_density_min -0.517
_refine_diff_density_rms 0.067
_refine_ls_extinction_method none
_refine_ls_goodness_of_fit_ref 1.018
_refine_ls_hydrogen_treatment constr
_refine_ls_matrix_type full
_refine_ls_number_parameters 282
_refine_ls_number_reflns 5718
_refine_ls_number_restraints 0
_refine_ls_restrained_S_all 1.018
_refine_ls_R_factor_all 0.0712
_refine_ls_R_factor_gt 0.0482
_refine_ls_shift/su_max 0.001
_refine_ls_shift/su_mean 0.000
_refine_ls_structure_factor_coef Fsqd
_refine_ls_weighting_details 'w=1/[\s^2^(Fo^2^)+(0.0188P)^2^+1.5968P] where P=(Fo^2^+2Fc^2^)/3'
_refine_ls_weighting_scheme calc
_refine_ls_wR_factor_gt 0.1096
_refine_ls_wR_factor_ref 0.1253
_reflns_Friedel_coverage 0.000
_reflns_number_gt 4302
_reflns_number_total 5718
_reflns_threshold_expression 'I > 2\s(I)'
_cod_data_source_file c9sc01039d2.cif
_cod_data_source_block final_a_CCDC1
_cod_original_cell_volume 2596.5(7)
_cod_database_code 1550852
_shelx_shelxl_version_number 2014/7
_shelx_space_group_comment
;
The symmetry employed for this shelxl refinement is uniquely defined
by the following loop, which should always be used as a source of
symmetry information in preference to the above space-group names.
They are only intended as comments.
;
_shelx_estimated_absorpt_t_min 0.880
_shelx_estimated_absorpt_t_max 0.970
_exptl_absorpt_special_details
;The crystal was immersed in a film of perfluoropolyether oil, 
mounted on a a glass fiber and transferred to stream of cold nitrogen.
;

loop_
_space_group_symop_operation_xyz
'x, y, z'
'-x+1/2, y+1/2, -z+1/2'
'-x, -y, -z'
'x-1/2, -y-1/2, z-1/2'

loop_
_atom_site_label
_atom_site_type_symbol
_atom_site_fract_x
_atom_site_fract_y
_atom_site_fract_z
_atom_site_U_iso_or_equiv
_atom_site_adp_type
_atom_site_occupancy
_atom_site_site_symmetry_order
_atom_site_calc_flag
_atom_site_refinement_flags_posn
_atom_site_refinement_flags_adp
Cl1 Cl 0.81107(4) 0.68701(4) 0.64987(3) 0.01752(13) Uani 1 1 d . .
P1 P 0.87588(4) 0.41979(5) 0.67814(3) 0.01584(14) Uani 1 1 d . .
N1 N 0.72273(11) 0.62700(14) 0.43416(10) 0.0125(3) Uani 1 1 d . .
C1 C 0.76712(13) 0.53141(17) 0.49661(13) 0.0127(4) Uani 1 1 d . .
C2 C 0.69009(15) 0.58971(18) 0.34199(13) 0.0166(4) Uani 1 1 d . .
C3 C 0.72011(17) 0.6806(2) 0.29057(14) 0.0239(5) Uani 1 1 d . .
H3A H 0.6977 0.6499 0.2309 0.036 Uiso 1 1 calc R U
H3B H 0.7899 0.6877 0.3188 0.036 Uiso 1 1 calc R U
H3C H 0.6919 0.7624 0.2891 0.036 Uiso 1 1 calc R U
C4 C 0.58142(15) 0.5774(2) 0.29119(13) 0.0217(5) Uani 1 1 d . .
H4A H 0.5642 0.5443 0.2330 0.033 Uiso 1 1 calc R U
H4B H 0.5519 0.6593 0.2859 0.033 Uiso 1 1 calc R U
H4C H 0.5585 0.5208 0.3222 0.033 Uiso 1 1 calc R U
C5 C 0.74277(16) 0.46711(19) 0.35379(13) 0.0204(5) Uani 1 1 d . .
H5A H 0.8031 0.4806 0.3501 0.024 Uiso 1 1 calc R U
H5B H 0.7029 0.4078 0.3075 0.024 Uiso 1 1 calc R U
C6 C 0.76396(15) 0.41509(18) 0.44340(13) 0.0164(4) Uani 1 1 d . .
C7 C 0.68210(16) 0.32737(19) 0.43407(14) 0.0215(5) Uani 1 1 d . .
H7A H 0.6818 0.2539 0.4004 0.032 Uiso 1 1 calc R U
H7B H 0.6209 0.3710 0.4039 0.032 Uiso 1 1 calc R U
H7C H 0.6916 0.3016 0.4920 0.032 Uiso 1 1 calc R U
C8 C 0.85769(16) 0.3424(2) 0.47734(15) 0.0260(5) Uani 1 1 d . .
H8A H 0.8532 0.2805 0.4339 0.039 Uiso 1 1 calc R U
H8B H 0.8697 0.3004 0.5318 0.039 Uiso 1 1 calc R U
H8C H 0.9103 0.3998 0.4880 0.039 Uiso 1 1 calc R U
C9 C 0.70037(14) 0.74916(17) 0.45254(12) 0.0128(4) Uani 1 1 d . .
C10 C 0.61599(14) 0.77237(18) 0.45892(12) 0.0138(4) Uani 1 1 d . .
C11 C 0.55009(15) 0.67044(18) 0.46045(13) 0.0168(4) Uani 1 1 d . .
H11 H 0.5730 0.5896 0.4483 0.020 Uiso 1 1 calc R U
C12 C 0.55454(16) 0.6623(2) 0.55074(14) 0.0203(5) Uani 1 1 d . .
H12A H 0.5141 0.5937 0.5518 0.030 Uiso 1 1 calc R U
H12B H 0.5318 0.7405 0.5638 0.030 Uiso 1 1 calc R U
H12C H 0.6206 0.6475 0.5945 0.030 Uiso 1 1 calc R U
C13 C 0.44615(15) 0.6886(2) 0.39215(14) 0.0233(5) Uani 1 1 d . .
H13A H 0.4077 0.6181 0.3942 0.035 Uiso 1 1 calc R U
H13B H 0.4429 0.6936 0.3341 0.035 Uiso 1 1 calc R U
H13C H 0.4213 0.7656 0.4044 0.035 Uiso 1 1 calc R U
C14 C 0.59418(15) 0.89494(19) 0.46999(13) 0.0179(4) Uani 1 1 d . .
H14 H 0.5368 0.9118 0.4736 0.022 Uiso 1 1 calc R U
C15 C 0.65401(16) 0.99179(19) 0.47583(14) 0.0213(5) Uani 1 1 d . .
H15 H 0.6368 1.0748 0.4813 0.026 Uiso 1 1 calc R U
C16 C 0.73893(15) 0.96754(19) 0.47368(13) 0.0193(5) Uani 1 1 d . .
H16 H 0.7810 1.0343 0.4796 0.023 Uiso 1 1 calc R U
C17 C 0.76421(14) 0.84720(18) 0.46301(12) 0.0150(4) Uani 1 1 d . .
C18 C 0.86210(15) 0.8250(2) 0.46876(14) 0.0199(5) Uani 1 1 d . .
H18 H 0.8660 0.7359 0.4541 0.024 Uiso 1 1 calc R U
C19 C 0.94031(16) 0.8489(2) 0.56154(14) 0.0252(5) Uani 1 1 d . .
H19A H 1.0029 0.8312 0.5646 0.038 Uiso 1 1 calc R U
H19B H 0.9301 0.7949 0.6023 0.038 Uiso 1 1 calc R U
H19C H 0.9379 0.9360 0.5770 0.038 Uiso 1 1 calc R U
C20 C 0.88096(18) 0.9065(2) 0.40515(15) 0.0290(5) Uani 1 1 d . .
H20A H 0.9408 0.8806 0.4053 0.043 Uiso 1 1 calc R U
H20B H 0.8859 0.9937 0.4232 0.043 Uiso 1 1 calc R U
H20C H 0.8282 0.8973 0.3463 0.043 Uiso 1 1 calc R U
C21 C 0.83283(16) 0.25923(19) 0.66318(14) 0.0219(5) Uani 1 1 d . .
H21A H 0.7811 0.2538 0.6808 0.026 Uiso 1 1 calc R U
H21B H 0.8045 0.2390 0.6003 0.026 Uiso 1 1 calc R U
C22 C 0.90783(17) 0.1610(2) 0.71348(16) 0.0262(5) Uani 1 1 d . .
H22A H 0.8771 0.0793 0.7045 0.039 Uiso 1 1 calc R U
H22B H 0.9383 0.1813 0.7757 0.039 Uiso 1 1 calc R U
H22C H 0.9562 0.1592 0.6925 0.039 Uiso 1 1 calc R U
C23 C 1.00311(15) 0.4110(2) 0.70687(14) 0.0221(5) Uani 1 1 d . .
H23A H 1.0359 0.3589 0.7596 0.026 Uiso 1 1 calc R U
H23B H 1.0105 0.3702 0.6588 0.026 Uiso 1 1 calc R U
C24 C 1.05082(16) 0.5383(2) 0.72405(16) 0.0277(5) Uani 1 1 d . .
H24A H 1.1185 0.5285 0.7389 0.041 Uiso 1 1 calc R U
H24B H 1.0452 0.5784 0.7726 0.041 Uiso 1 1 calc R U
H24C H 1.0194 0.5899 0.6717 0.041 Uiso 1 1 calc R U
C25 C 0.88033(15) 0.4620(2) 0.78220(13) 0.0206(5) Uani 1 1 d . .
H25A H 0.9207 0.4008 0.8266 0.025 Uiso 1 1 calc R U
H25B H 0.9115 0.5442 0.8000 0.025 Uiso 1 1 calc R U
C26 C 0.78321(17) 0.4677(2) 0.78161(15) 0.0284(5) Uani 1 1 d . .
H26A H 0.7911 0.4988 0.8379 0.043 Uiso 1 1 calc R U
H26B H 0.7551 0.3843 0.7714 0.043 Uiso 1 1 calc R U
H26C H 0.7410 0.5237 0.7351 0.043 Uiso 1 1 calc R U
B1 B 0.80644(16) 0.5409(2) 0.59090(15) 0.0144(5) Uani 1 1 d . .

loop_
_atom_site_aniso_label
_atom_site_aniso_U_11
_atom_site_aniso_U_22
_atom_site_aniso_U_33
_atom_site_aniso_U_23
_atom_site_aniso_U_13
_atom_site_aniso_U_12
Cl1 0.0227(3) 0.0133(2) 0.0132(2) -0.00101(18) 0.0052(2) 0.0005(2)
P1 0.0145(3) 0.0129(3) 0.0149(3) 0.0022(2) 0.0021(2) 0.0012(2)
N1 0.0143(8) 0.0105(8) 0.0104(8) -0.0004(6) 0.0037(7) 0.0004(7)
C1 0.0095(9) 0.0112(9) 0.0163(10) -0.0003(8) 0.0050(8) -0.0015(8)
C2 0.0227(11) 0.0136(10) 0.0123(10) -0.0016(8) 0.0069(9) -0.0015(8)
C3 0.0342(13) 0.0230(12) 0.0156(10) 0.0001(9) 0.0123(10) -0.0054(10)
C4 0.0248(12) 0.0209(11) 0.0122(10) -0.0016(8) 0.0023(9) -0.0008(9)
C5 0.0268(12) 0.0183(11) 0.0169(10) -0.0038(8) 0.0106(9) -0.0011(9)
C6 0.0193(11) 0.0121(10) 0.0158(10) -0.0017(8) 0.0061(9) 0.0017(8)
C7 0.0263(12) 0.0140(11) 0.0176(11) -0.0008(8) 0.0043(9) -0.0027(9)
C8 0.0257(13) 0.0222(12) 0.0269(12) -0.0054(9) 0.0091(10) 0.0066(10)
C9 0.0144(10) 0.0105(10) 0.0097(9) 0.0022(7) 0.0022(8) 0.0010(8)
C10 0.0149(10) 0.0126(10) 0.0100(9) 0.0019(7) 0.0022(8) 0.0003(8)
C11 0.0164(11) 0.0127(10) 0.0196(10) 0.0002(8) 0.0066(9) -0.0014(8)
C12 0.0207(11) 0.0189(11) 0.0219(11) 0.0008(9) 0.0102(9) -0.0022(9)
C13 0.0169(11) 0.0228(12) 0.0254(12) 0.0019(9) 0.0055(10) -0.0008(9)
C14 0.0173(11) 0.0161(10) 0.0181(10) 0.0008(8) 0.0061(9) 0.0036(8)
C15 0.0280(12) 0.0117(10) 0.0211(11) 0.0004(8) 0.0084(10) 0.0026(9)
C16 0.0229(12) 0.0128(10) 0.0184(10) -0.0003(8) 0.0062(9) -0.0068(9)
C17 0.0165(10) 0.0149(10) 0.0110(9) 0.0016(8) 0.0040(8) -0.0026(8)
C18 0.0207(11) 0.0172(11) 0.0210(11) -0.0021(8) 0.0089(9) -0.0064(9)
C19 0.0183(11) 0.0280(12) 0.0239(12) -0.0010(9) 0.0049(10) -0.0079(10)
C20 0.0316(14) 0.0304(13) 0.0279(13) -0.0007(10) 0.0162(11) -0.0129(11)
C21 0.0226(12) 0.0138(11) 0.0234(11) 0.0037(9) 0.0054(10) 0.0011(9)
C22 0.0266(13) 0.0176(11) 0.0323(13) 0.0066(9) 0.0114(11) 0.0056(9)
C23 0.0152(11) 0.0233(12) 0.0222(11) 0.0023(9) 0.0037(9) 0.0022(9)
C24 0.0204(12) 0.0298(13) 0.0313(13) -0.0012(10) 0.0105(10) -0.0045(10)
C25 0.0212(11) 0.0209(11) 0.0138(10) 0.0040(8) 0.0027(9) 0.0014(9)
C26 0.0310(13) 0.0341(14) 0.0202(11) 0.0032(10) 0.0116(10) -0.0020(11)
B1 0.0141(11) 0.0096(11) 0.0167(11) 0.0008(9) 0.0046(9) 0.0008(9)

loop_
_atom_type_symbol
_atom_type_description
_atom_type_scat_dispersion_real
_atom_type_scat_dispersion_imag
_atom_type_scat_source
C C 0.0033 0.0016 'International Tables Vol C Tables 4.2.6.8 and 6.1.1.4'
H H 0.0000 0.0000 'International Tables Vol C Tables 4.2.6.8 and 6.1.1.4'
B B 0.0013 0.0007 'International Tables Vol C Tables 4.2.6.8 and 6.1.1.4'
N N 0.0061 0.0033 'International Tables Vol C Tables 4.2.6.8 and 6.1.1.4'
P P 0.1023 0.0942 'International Tables Vol C Tables 4.2.6.8 and 6.1.1.4'
Cl Cl 0.1484 0.1585 'International Tables Vol C Tables 4.2.6.8 and 6.1.1.4'

loop_
_geom_angle_atom_site_label_1
_geom_angle_atom_site_label_2
_geom_angle_atom_site_label_3
_geom_angle
C25 P1 C21 102.72(10)
C25 P1 C23 101.49(10)
C21 P1 C23 106.14(10)
C25 P1 B1 110.89(10)
C21 P1 B1 119.37(10)
C23 P1 B1 114.20(10)
C1 N1 C9 125.58(15)
C1 N1 C2 115.22(15)
C9 N1 C2 118.95(15)
N1 C1 B1 127.39(17)
N1 C1 C6 105.41(16)
B1 C1 C6 127.20(17)
N1 C2 C5 100.91(15)
N1 C2 C4 112.80(17)
C5 C2 C4 113.57(17)
N1 C2 C3 113.52(16)
C5 C2 C3 109.79(17)
C4 C2 C3 106.39(17)
C2 C3 H3A 109.5
C2 C3 H3B 109.5
H3A C3 H3B 109.5
C2 C3 H3C 109.5
H3A C3 H3C 109.5
H3B C3 H3C 109.5
C2 C4 H4A 109.5
C2 C4 H4B 109.5
H4A C4 H4B 109.5
C2 C4 H4C 109.5
H4A C4 H4C 109.5
H4B C4 H4C 109.5
C2 C5 C6 107.89(16)
C2 C5 H5A 110.1
C6 C5 H5A 110.1
C2 C5 H5B 110.1
C6 C5 H5B 110.1
H5A C5 H5B 108.4
C8 C6 C5 107.58(18)
C8 C6 C1 115.06(17)
C5 C6 C1 103.72(16)
C8 C6 C7 109.86(17)
C5 C6 C7 109.29(17)
C1 C6 C7 110.99(17)
C6 C7 H7A 109.5
C6 C7 H7B 109.5
H7A C7 H7B 109.5
C6 C7 H7C 109.5
H7A C7 H7C 109.5
H7B C7 H7C 109.5
C6 C8 H8A 109.5
C6 C8 H8B 109.5
H8A C8 H8B 109.5
C6 C8 H8C 109.5
H8A C8 H8C 109.5
H8B C8 H8C 109.5
C10 C9 C17 120.03(18)
C10 C9 N1 121.11(17)
C17 C9 N1 118.85(18)
C14 C10 C9 118.58(18)
C14 C10 C11 117.89(18)
C9 C10 C11 123.41(17)
C10 C11 C12 110.14(16)
C10 C11 C13 113.14(17)
C12 C11 C13 109.16(18)
C10 C11 H11 108.1
C12 C11 H11 108.1
C13 C11 H11 108.1
C11 C12 H12A 109.5
C11 C12 H12B 109.5
H12A C12 H12B 109.5
C11 C12 H12C 109.5
H12A C12 H12C 109.5
H12B C12 H12C 109.5
C11 C13 H13A 109.5
C11 C13 H13B 109.5
H13A C13 H13B 109.5
C11 C13 H13C 109.5
H13A C13 H13C 109.5
H13B C13 H13C 109.5
C15 C14 C10 121.5(2)
C15 C14 H14 119.3
C10 C14 H14 119.3
C14 C15 C16 119.55(19)
C14 C15 H15 120.2
C16 C15 H15 120.2
C15 C16 C17 121.24(19)
C15 C16 H16 119.4
C17 C16 H16 119.4
C16 C17 C9 118.93(19)
C16 C17 C18 118.75(18)
C9 C17 C18 122.21(18)
C17 C18 C19 110.52(18)
C17 C18 C20 112.57(18)
C19 C18 C20 108.98(18)
C17 C18 H18 108.2
C19 C18 H18 108.2
C20 C18 H18 108.2
C18 C19 H19A 109.5
C18 C19 H19B 109.5
H19A C19 H19B 109.5
C18 C19 H19C 109.5
H19A C19 H19C 109.5
H19B C19 H19C 109.5
C18 C20 H20A 109.5
C18 C20 H20B 109.5
H20A C20 H20B 109.5
C18 C20 H20C 109.5
H20A C20 H20C 109.5
H20B C20 H20C 109.5
C22 C21 P1 115.67(16)
C22 C21 H21A 108.4
P1 C21 H21A 108.4
C22 C21 H21B 108.4
P1 C21 H21B 108.4
H21A C21 H21B 107.4
C21 C22 H22A 109.5
C21 C22 H22B 109.5
H22A C22 H22B 109.5
C21 C22 H22C 109.5
H22A C22 H22C 109.5
H22B C22 H22C 109.5
C24 C23 P1 112.75(15)
C24 C23 H23A 109.0
P1 C23 H23A 109.0
C24 C23 H23B 109.0
P1 C23 H23B 109.0
H23A C23 H23B 107.8
C23 C24 H24A 109.5
C23 C24 H24B 109.5
H24A C24 H24B 109.5
C23 C24 H24C 109.5
H24A C24 H24C 109.5
H24B C24 H24C 109.5
C26 C25 P1 114.49(15)
C26 C25 H25A 108.6
P1 C25 H25A 108.6
C26 C25 H25B 108.6
P1 C25 H25B 108.6
H25A C25 H25B 107.6
C25 C26 H26A 109.5
C25 C26 H26B 109.5
H26A C26 H26B 109.5
C25 C26 H26C 109.5
H26A C26 H26C 109.5
H26B C26 H26C 109.5
C1 B1 Cl1 124.20(16)
C1 B1 P1 129.06(16)
Cl1 B1 P1 106.30(11)

loop_
_geom_bond_atom_site_label_1
_geom_bond_atom_site_label_2
_geom_bond_distance
Cl1 B1 1.855(2)
P1 C25 1.821(2)
P1 C21 1.830(2)
P1 C23 1.832(2)
P1 B1 1.912(2)
N1 C1 1.421(2)
N1 C9 1.433(2)
N1 C2 1.485(2)
C1 B1 1.456(3)
C1 C6 1.539(3)
C2 C5 1.521(3)
C2 C4 1.530(3)
C2 C3 1.532(3)
C3 H3A 0.9800
C3 H3B 0.9800
C3 H3C 0.9800
C4 H4A 0.9800
C4 H4B 0.9800
C4 H4C 0.9800
C5 C6 1.530(3)
C5 H5A 0.9900
C5 H5B 0.9900
C6 C8 1.530(3)
C6 C7 1.544(3)
C7 H7A 0.9800
C7 H7B 0.9800
C7 H7C 0.9800
C8 H8A 0.9800
C8 H8B 0.9800
C8 H8C 0.9800
C9 C10 1.403(3)
C9 C17 1.410(3)
C10 C14 1.397(3)
C10 C11 1.517(3)
C11 C12 1.528(3)
C11 C13 1.531(3)
C11 H11 1.0000
C12 H12A 0.9800
C12 H12B 0.9800
C12 H12C 0.9800
C13 H13A 0.9800
C13 H13B 0.9800
C13 H13C 0.9800
C14 C15 1.376(3)
C14 H14 0.9500
C15 C16 1.378(3)
C15 H15 0.9500
C16 C17 1.391(3)
C16 H16 0.9500
C17 C18 1.516(3)
C18 C19 1.532(3)
C18 C20 1.535(3)
C18 H18 1.0000
C19 H19A 0.9800
C19 H19B 0.9800
C19 H19C 0.9800
C20 H20A 0.9800
C20 H20B 0.9800
C20 H20C 0.9800
C21 C22 1.526(3)
C21 H21A 0.9900
C21 H21B 0.9900
C22 H22A 0.9800
C22 H22B 0.9800
C22 H22C 0.9800
C23 C24 1.524(3)
C23 H23A 0.9900
C23 H23B 0.9900
C24 H24A 0.9800
C24 H24B 0.9800
C24 H24C 0.9800
C25 C26 1.524(3)
C25 H25A 0.9900
C25 H25B 0.9900
C26 H26A 0.9800
C26 H26B 0.9800
C26 H26C 0.9800

loop_
_geom_torsion_atom_site_label_1
_geom_torsion_atom_site_label_2
_geom_torsion_atom_site_label_3
_geom_torsion_atom_site_label_4
_geom_torsion
C9 N1 C1 B1 -6.3(3)
C2 N1 C1 B1 179.51(19)
C9 N1 C1 C6 173.19(17)
C2 N1 C1 C6 -1.0(2)
C1 N1 C2 C5 -14.7(2)
C9 N1 C2 C5 170.66(17)
C1 N1 C2 C4 106.81(19)
C9 N1 C2 C4 -67.8(2)
C1 N1 C2 C3 -132.08(19)
C9 N1 C2 C3 53.3(2)
N1 C2 C5 C6 24.6(2)
C4 C2 C5 C6 -96.3(2)
C3 C2 C5 C6 144.70(18)
C2 C5 C6 C8 -148.39(17)
C2 C5 C6 C1 -26.1(2)
C2 C5 C6 C7 92.4(2)
N1 C1 C6 C8 133.61(18)
B1 C1 C6 C8 -46.9(3)
N1 C1 C6 C5 16.4(2)
B1 C1 C6 C5 -164.2(2)
N1 C1 C6 C7 -100.86(18)
B1 C1 C6 C7 78.6(3)
C1 N1 C9 C10 -83.8(2)
C2 N1 C9 C10 90.2(2)
C1 N1 C9 C17 97.1(2)
C2 N1 C9 C17 -88.9(2)
C17 C9 C10 C14 4.2(3)
N1 C9 C10 C14 -174.94(17)
C17 C9 C10 C11 -171.64(17)
N1 C9 C10 C11 9.3(3)
C14 C10 C11 C12 -65.4(2)
C9 C10 C11 C12 110.4(2)
C14 C10 C11 C13 57.1(2)
C9 C10 C11 C13 -127.1(2)
C9 C10 C14 C15 -0.9(3)
C11 C10 C14 C15 175.16(19)
C10 C14 C15 C16 -2.2(3)
C14 C15 C16 C17 2.0(3)
C15 C16 C17 C9 1.3(3)
C15 C16 C17 C18 -174.93(19)
C10 C9 C17 C16 -4.4(3)
N1 C9 C17 C16 174.75(17)
C10 C9 C17 C18 171.69(17)
N1 C9 C17 C18 -9.2(3)
C16 C17 C18 C19 67.0(2)
C9 C17 C18 C19 -109.1(2)
C16 C17 C18 C20 -55.2(3)
C9 C17 C18 C20 128.8(2)
C25 P1 C21 C22 -79.83(18)
C23 P1 C21 C22 26.3(2)
B1 P1 C21 C22 157.04(16)
C25 P1 C23 C24 -71.46(18)
C21 P1 C23 C24 -178.48(16)
B1 P1 C23 C24 47.91(19)
C21 P1 C25 C26 -66.10(18)
C23 P1 C25 C26 -175.78(16)
B1 P1 C25 C26 62.53(18)
N1 C1 B1 Cl1 -3.0(3)
C6 C1 B1 Cl1 177.69(16)
N1 C1 B1 P1 -174.33(16)
C6 C1 B1 P1 6.3(3)
